data_7000720
loop_
_publ_author_name
'Park-Gehrke, Lisa S.'
'Freudenthal, John'
'Kaminsky, Werner'
'DiPasquale, Antonio G.'
'Mayer, James M.'

_publ_section_title
;
 Synthesis and oxidation of Cp*IrIII compounds: functionalization of a
 Cp* methyl group
;
_journal_issue 11
_journal_name_full 'Dalton Transactions'
_journal_page_first 1972
_journal_page_last 1983
_journal_paper_doi 10.1039/b820839e
_journal_year 2009
_chemical_formula_moiety 'C17 H21 Cl Ir N O2, C H4 O'
_chemical_formula_sum 'C18 H25 Cl Ir N O3'
_chemical_formula_weight 531.04
_chemical_name_common Cp*Ir(H2NC6H4CO2)Cl
_chemical_name_systematic lp002
_space_group_IT_number 19
_symmetry_cell_setting orthorhombic
_symmetry_Int_Tables_number 19
_symmetry_space_group_name_Hall 'P 2ac 2ab'
_symmetry_space_group_name_H-M 'P 21 21 21'
_atom_sites_solution_hydrogens geom
_atom_sites_solution_primary direct
_atom_sites_solution_secondary difmap
_audit_creation_method SHELXL-97
_cell_angle_alpha 90.00
_cell_angle_beta 90.00
_cell_angle_gamma 90.00
_cell_formula_units_Z 4
_cell_length_a 7.18200(10)
_cell_length_b 15.0380(3)
_cell_length_c 16.8710(4)
_cell_measurement_reflns_used 1294
_cell_measurement_temperature 130(2)
_cell_volume 1822.12(6)
_computing_cell_refinement 'HKL Scalepack (Otwinowski & Minor 1997)'
_computing_data_collection KappaCCD
_computing_data_reduction 'HKL Scalepack (Otwinowski & Minor 1997)'
_computing_molecular_graphics 'maXus, Zortep'
_computing_publication_material 'SHELXL-97 (Sheldrick, 1997)'
_computing_structure_refinement 'SHELXL-97 (Sheldrick, 1997)'
_computing_structure_solution SIR97
_diffrn_ambient_temperature 130(2)
_diffrn_measured_fraction_theta_full 0.999
_diffrn_measured_fraction_theta_max 0.963
_diffrn_measurement_device_type 'Nonius KappaCCD'
_diffrn_measurement_method '\f and \w scans'
_diffrn_radiation_monochromator graphite
_diffrn_radiation_source 'fine-focus sealed tube'
_diffrn_radiation_type MoK\a
_diffrn_radiation_wavelength 0.71073
_diffrn_reflns_av_R_equivalents 0.0472
_diffrn_reflns_av_sigmaI/netI 0.0422
_diffrn_reflns_limit_h_max 9
_diffrn_reflns_limit_h_min -9
_diffrn_reflns_limit_k_max 19
_diffrn_reflns_limit_k_min -19
_diffrn_reflns_limit_l_max 21
_diffrn_reflns_limit_l_min -21
_diffrn_reflns_number 4343
_diffrn_reflns_theta_full 25.00
_diffrn_reflns_theta_max 28.36
_diffrn_reflns_theta_min 2.41
_exptl_absorpt_coefficient_mu 7.490
_exptl_absorpt_correction_T_max 0.6146
_exptl_absorpt_correction_T_min 0.0958
_exptl_absorpt_correction_type multi-scan
_exptl_absorpt_process_details HKL2000
_exptl_crystal_colour yellow
_exptl_crystal_density_diffrn 1.936
_exptl_crystal_density_method 'not measured'
_exptl_crystal_description needle
_exptl_crystal_F_000 1032
_exptl_crystal_size_max 0.59
_exptl_crystal_size_mid 0.10
_exptl_crystal_size_min 0.07
_refine_diff_density_max 3.732
_refine_diff_density_min -2.276
_refine_diff_density_rms 0.206
_refine_ls_abs_structure_details 'Flack H D (1983), Acta Cryst. A39, 876-881'
_refine_ls_abs_structure_Flack 0.018(13)
_refine_ls_extinction_method none
_refine_ls_goodness_of_fit_ref 1.049
_refine_ls_hydrogen_treatment constr
_refine_ls_matrix_type full
_refine_ls_number_parameters 224
_refine_ls_number_reflns 4343
_refine_ls_number_restraints 0
_refine_ls_restrained_S_all 1.049
_refine_ls_R_factor_all 0.0430
_refine_ls_R_factor_gt 0.0374
_refine_ls_shift/su_max 0.001
_refine_ls_shift/su_mean 0.000
_refine_ls_structure_factor_coef Fsqd
_refine_ls_weighting_details 'calc w=1/[\s^2^(Fo^2^)+(0.0709P)^2^+0.0000P] where P=(Fo^2^+2Fc^2^)/3'
_refine_ls_weighting_scheme calc
_refine_ls_wR_factor_gt 0.0951
_refine_ls_wR_factor_ref 0.0982
_reflns_number_gt 3964
_reflns_number_total 4343
_reflns_threshold_expression >2sigma(I)
_cod_data_source_file b820839e.txt
_cod_data_source_block shelxl5
_cod_depositor_comments
;
The following automatic conversions were performed:
'_symmetry_cell_setting' value 'Orthorhombic' changed to 'orthorhombic'
according to '/home/saulius/struct/CIF-dictionaries/cif_core.dic'
dictionary named 'cif_core.dic' version 2.4.1 from 2010-06-29.

Automatic conversion script
Id: cif_fix_enum 1527 2010-12-29 10:47:43Z saulius 
;
_cod_original_sg_symbol_H-M 'P 21 21 21 '
_cod_database_code 7000720

loop_
_symmetry_equiv_pos_as_xyz
'x, y, z'
'-x+1/2, -y, z+1/2'
'x+1/2, -y+1/2, -z'
'-x, y+1/2, -z+1/2'

loop_
_atom_site_label
_atom_site_type_symbol
_atom_site_fract_x
_atom_site_fract_y
_atom_site_fract_z
_atom_site_U_iso_or_equiv
_atom_site_adp_type
_atom_site_occupancy
_atom_site_symmetry_multiplicity
_atom_site_calc_flag
_atom_site_refinement_flags
_atom_site_disorder_assembly
_atom_site_disorder_group
Ir1 Ir 0.84296(3) 0.517624(17) 0.277654(15) 0.01849(9) Uani 1 1 d . . .
Cl1 Cl 0.9783(2) 0.57091(12) 0.15744(10) 0.0251(4) Uani 1 1 d . . .
O1 O 1.0667(7) 0.5883(3) 0.3324(3) 0.0228(11) Uani 1 1 d . . .
O2 O 1.2399(8) 0.6088(4) 0.4392(3) 0.0324(13) Uani 1 1 d . . .
O3 O 0.9522(9) 0.2743(4) 0.1741(3) 0.0322(12) Uani 1 1 d . . .
H3 H 0.9250 0.2200 0.1737 0.048 Uiso 1 1 calc R . .
N1 N 1.0655(8) 0.4240(4) 0.2709(4) 0.0195(12) Uani 1 1 d . . .
H1A H 1.0266 0.3751 0.2426 0.023 Uiso 1 1 calc R . .
H1B H 1.1636 0.4492 0.2440 0.023 Uiso 1 1 calc R . .
C1 C 0.5792(10) 0.4634(6) 0.2480(5) 0.028(2) Uani 1 1 d . . .
C2 C 0.5596(10) 0.5593(6) 0.2527(6) 0.035(2) Uani 1 1 d . . .
C3 C 0.6112(11) 0.5861(6) 0.3303(6) 0.0327(19) Uani 1 1 d . . .
C4 C 0.6535(10) 0.5088(6) 0.3757(4) 0.0309(17) Uani 1 1 d . . .
C5 C 0.6298(10) 0.4332(5) 0.3265(5) 0.0273(17) Uani 1 1 d . . .
C6 C 0.5338(14) 0.4049(10) 0.1776(7) 0.070(4) Uani 1 1 d . . .
H6A H 0.4052 0.3838 0.1820 0.084 Uiso 1 1 calc R . .
H6B H 0.6187 0.3539 0.1767 0.084 Uiso 1 1 calc R . .
H6C H 0.5483 0.4393 0.1286 0.084 Uiso 1 1 calc R . .
C7 C 0.5057(13) 0.6157(11) 0.1852(9) 0.090(6) Uani 1 1 d . . .
H7A H 0.3696 0.6196 0.1824 0.109 Uiso 1 1 calc R . .
H7B H 0.5534 0.5897 0.1359 0.109 Uiso 1 1 calc R . .
H7C H 0.5580 0.6754 0.1921 0.109 Uiso 1 1 calc R . .
C8 C 0.6137(17) 0.6814(7) 0.3595(10) 0.096(7) Uani 1 1 d . . .
H8A H 0.4903 0.6972 0.3800 0.115 Uiso 1 1 calc R . .
H8B H 0.6461 0.7211 0.3156 0.115 Uiso 1 1 calc R . .
H8C H 0.7062 0.6875 0.4019 0.115 Uiso 1 1 calc R . .
C9 C 0.7062(12) 0.5087(11) 0.4608(5) 0.077(5) Uani 1 1 d . . .
H9A H 0.5934 0.5104 0.4935 0.092 Uiso 1 1 calc R . .
H9B H 0.7831 0.5609 0.4723 0.092 Uiso 1 1 calc R . .
H9C H 0.7768 0.4546 0.4729 0.092 Uiso 1 1 calc R . .
C10 C 0.6576(15) 0.3387(6) 0.3489(8) 0.063(4) Uani 1 1 d . . .
H10A H 0.5403 0.3141 0.3688 0.076 Uiso 1 1 calc R . .
H10B H 0.7529 0.3348 0.3904 0.076 Uiso 1 1 calc R . .
H10C H 0.6981 0.3048 0.3024 0.076 Uiso 1 1 calc R . .
C11 C 1.1731(10) 0.4588(5) 0.4052(4) 0.0220(14) Uani 1 1 d . . .
C12 C 1.1284(10) 0.3956(5) 0.3484(4) 0.0209(15) Uani 1 1 d . . .
C13 C 1.1338(11) 0.3050(5) 0.3653(4) 0.0249(15) Uani 1 1 d . . .
H13 H 1.1003 0.2627 0.3259 0.030 Uiso 1 1 calc R . .
C14 C 1.1889(10) 0.2767(5) 0.4408(4) 0.0272(16) Uani 1 1 d . . .
H14 H 1.1934 0.2151 0.4530 0.033 Uiso 1 1 calc R . .
C15 C 1.2368(11) 0.3390(6) 0.4971(5) 0.0286(16) Uani 1 1 d . . .
H15 H 1.2760 0.3197 0.5481 0.034 Uiso 1 1 calc R . .
C16 C 1.2286(10) 0.4284(5) 0.4808(4) 0.0269(16) Uani 1 1 d . . .
H16 H 1.2606 0.4703 0.5208 0.032 Uiso 1 1 calc R . .
C17 C 1.1589(12) 0.5587(5) 0.3932(4) 0.0254(14) Uani 1 1 d . . .
C18 C 0.9526(14) 0.3073(6) 0.0951(5) 0.038(2) Uani 1 1 d . . .
H18A H 0.9333 0.3718 0.0958 0.057 Uiso 1 1 calc R . .
H18B H 0.8523 0.2789 0.0649 0.057 Uiso 1 1 calc R . .
H18C H 1.0726 0.2939 0.0701 0.057 Uiso 1 1 calc R . .

loop_
_atom_site_aniso_label
_atom_site_aniso_U_11
_atom_site_aniso_U_22
_atom_site_aniso_U_33
_atom_site_aniso_U_23
_atom_site_aniso_U_13
_atom_site_aniso_U_12
Ir1 0.01827(14) 0.01750(14) 0.01971(13) 0.00129(10) 0.00041(11) -0.00016(10)
Cl1 0.0274(9) 0.0268(9) 0.0210(8) 0.0066(7) 0.0031(7) -0.0009(7)
O1 0.030(3) 0.021(3) 0.017(2) 0.002(2) -0.004(2) -0.001(2)
O2 0.041(3) 0.026(3) 0.030(3) -0.004(2) -0.011(3) -0.002(3)
O3 0.045(3) 0.021(3) 0.030(3) 0.000(2) -0.004(2) -0.002(2)
N1 0.018(3) 0.018(3) 0.022(3) 0.005(3) 0.001(3) 0.004(2)
C1 0.009(3) 0.048(6) 0.027(4) -0.005(3) -0.001(3) -0.009(3)
C2 0.009(3) 0.037(5) 0.060(5) 0.027(4) 0.006(3) -0.001(3)
C3 0.021(4) 0.023(4) 0.054(5) -0.014(4) 0.007(4) 0.004(3)
C4 0.023(3) 0.049(5) 0.021(3) -0.004(3) 0.001(3) -0.008(4)
C5 0.017(4) 0.028(4) 0.036(4) 0.019(3) 0.015(3) 0.002(3)
C6 0.022(5) 0.119(11) 0.068(7) -0.063(8) 0.004(5) -0.005(6)
C7 0.021(5) 0.118(12) 0.132(11) 0.100(10) -0.001(6) 0.005(6)
C8 0.056(7) 0.036(6) 0.196(18) -0.059(9) 0.070(9) -0.021(5)
C9 0.027(4) 0.184(17) 0.019(4) -0.015(7) 0.007(3) -0.016(7)
C10 0.034(5) 0.036(5) 0.120(10) 0.033(6) 0.025(7) 0.008(5)
C11 0.018(3) 0.024(4) 0.024(3) 0.001(3) -0.012(3) 0.001(3)
C12 0.021(4) 0.024(4) 0.017(3) 0.001(3) 0.001(3) 0.004(3)
C13 0.026(4) 0.024(4) 0.024(3) 0.002(3) 0.005(3) 0.004(3)
C14 0.023(4) 0.029(4) 0.029(4) 0.010(3) 0.000(3) 0.007(3)
C15 0.032(4) 0.033(4) 0.021(4) -0.002(3) 0.003(3) 0.001(3)
C16 0.026(4) 0.030(4) 0.025(4) -0.006(3) -0.001(3) 0.001(3)
C17 0.021(3) 0.026(4) 0.030(4) 0.002(3) 0.005(3) 0.003(3)
C18 0.056(6) 0.030(4) 0.028(4) 0.005(3) 0.001(4) 0.004(4)

loop_
_atom_type_symbol
_atom_type_description
_atom_type_scat_dispersion_real
_atom_type_scat_dispersion_imag
_atom_type_scat_source
C C 0.0033 0.0016 'International Tables Vol C Tables 4.2.6.8 and 6.1.1.4'
H H 0.0000 0.0000 'International Tables Vol C Tables 4.2.6.8 and 6.1.1.4'
N N 0.0061 0.0033 'International Tables Vol C Tables 4.2.6.8 and 6.1.1.4'
O O 0.0106 0.0060 'International Tables Vol C Tables 4.2.6.8 and 6.1.1.4'
Cl Cl 0.1484 0.1585 'International Tables Vol C Tables 4.2.6.8 and 6.1.1.4'
Ir Ir -1.4442 7.9887 'International Tables Vol C Tables 4.2.6.8 and 6.1.1.4'

loop_
_geom_angle_atom_site_label_1
_geom_angle_atom_site_label_2
_geom_angle_atom_site_label_3
_geom_angle
_geom_angle_site_symmetry_1
_geom_angle_site_symmetry_3
_geom_angle_publ_flag
C1 Ir1 N1 113.7(3) . . ?
C1 Ir1 O1 164.7(3) . . ?
N1 Ir1 O1 77.8(2) . . ?
C1 Ir1 C4 65.9(3) . . ?
N1 Ir1 C4 118.4(3) . . ?
O1 Ir1 C4 100.0(2) . . ?
C1 Ir1 C3 65.8(3) . . ?
N1 Ir1 C3 156.7(3) . . ?
O1 Ir1 C3 99.5(2) . . ?
C4 Ir1 C3 38.7(4) . . ?
C1 Ir1 C5 39.5(3) . . ?
N1 Ir1 C5 99.4(3) . . ?
O1 Ir1 C5 131.5(3) . . ?
C4 Ir1 C5 38.5(3) . . ?
C3 Ir1 C5 64.7(3) . . ?
C1 Ir1 C2 39.5(4) . . ?
N1 Ir1 C2 152.0(3) . . ?
O1 Ir1 C2 130.2(3) . . ?
C4 Ir1 C2 64.7(3) . . ?
C3 Ir1 C2 38.3(4) . . ?
C5 Ir1 C2 65.0(3) . . ?
C1 Ir1 Cl1 107.0(2) . . ?
N1 Ir1 Cl1 82.60(17) . . ?
O1 Ir1 Cl1 83.91(15) . . ?
C4 Ir1 Cl1 159.0(2) . . ?
C3 Ir1 Cl1 120.4(3) . . ?
C5 Ir1 Cl1 144.3(2) . . ?
C2 Ir1 Cl1 96.9(2) . . ?
C17 O1 Ir1 123.7(5) . . ?
C18 O3 H3 109.5 . . ?
C12 N1 Ir1 112.3(4) . . ?
C12 N1 H1A 109.1 . . ?
Ir1 N1 H1A 109.1 . . ?
C12 N1 H1B 109.1 . . ?
Ir1 N1 H1B 109.1 . . ?
H1A N1 H1B 107.9 . . ?
C5 C1 C2 106.6(7) . . ?
C5 C1 C6 126.2(10) . . ?
C2 C1 C6 126.8(9) . . ?
C5 C1 Ir1 71.4(4) . . ?
C2 C1 Ir1 72.0(5) . . ?
C6 C1 Ir1 126.9(6) . . ?
C3 C2 C1 107.9(7) . . ?
C3 C2 C7 128.3(11) . . ?
C1 C2 C7 123.7(11) . . ?
C3 C2 Ir1 70.0(4) . . ?
C1 C2 Ir1 68.4(4) . . ?
C7 C2 Ir1 124.3(6) . . ?
C2 C3 C4 108.7(7) . . ?
C2 C3 C8 124.8(11) . . ?
C4 C3 C8 126.4(11) . . ?
C2 C3 Ir1 71.6(5) . . ?
C4 C3 Ir1 70.5(4) . . ?
C8 C3 Ir1 125.3(6) . . ?
C5 C4 C3 108.2(6) . . ?
C5 C4 C9 126.6(10) . . ?
C3 C4 C9 125.2(10) . . ?
C5 C4 Ir1 71.0(4) . . ?
C3 C4 Ir1 70.8(4) . . ?
C9 C4 Ir1 125.8(6) . . ?
C4 C5 C1 108.4(7) . . ?
C4 C5 C10 127.0(9) . . ?
C1 C5 C10 124.6(10) . . ?
C4 C5 Ir1 70.5(4) . . ?
C1 C5 Ir1 69.1(4) . . ?
C10 C5 Ir1 124.5(6) . . ?
C1 C6 H6A 109.5 . . ?
C1 C6 H6B 109.5 . . ?
H6A C6 H6B 109.5 . . ?
C1 C6 H6C 109.5 . . ?
H6A C6 H6C 109.5 . . ?
H6B C6 H6C 109.5 . . ?
C2 C7 H7A 109.5 . . ?
C2 C7 H7B 109.5 . . ?
H7A C7 H7B 109.5 . . ?
C2 C7 H7C 109.5 . . ?
H7A C7 H7C 109.5 . . ?
H7B C7 H7C 109.5 . . ?
C3 C8 H8A 109.5 . . ?
C3 C8 H8B 109.5 . . ?
H8A C8 H8B 109.5 . . ?
C3 C8 H8C 109.5 . . ?
H8A C8 H8C 109.5 . . ?
H8B C8 H8C 109.5 . . ?
C4 C9 H9A 109.5 . . ?
C4 C9 H9B 109.5 . . ?
H9A C9 H9B 109.5 . . ?
C4 C9 H9C 109.5 . . ?
H9A C9 H9C 109.5 . . ?
H9B C9 H9C 109.5 . . ?
C5 C10 H10A 109.5 . . ?
C5 C10 H10B 109.5 . . ?
H10A C10 H10B 109.5 . . ?
C5 C10 H10C 109.5 . . ?
H10A C10 H10C 109.5 . . ?
H10B C10 H10C 109.5 . . ?
C12 C11 C16 117.9(7) . . ?
C12 C11 C17 124.7(6) . . ?
C16 C11 C17 117.3(6) . . ?
C11 C12 C13 121.5(7) . . ?
C11 C12 N1 119.6(6) . . ?
C13 C12 N1 118.8(6) . . ?
C12 C13 C14 119.4(7) . . ?
C12 C13 H13 120.3 . . ?
C14 C13 H13 120.3 . . ?
C15 C14 C13 119.5(8) . . ?
C15 C14 H14 120.2 . . ?
C13 C14 H14 120.2 . . ?
C16 C15 C14 121.1(7) . . ?
C16 C15 H15 119.5 . . ?
C14 C15 H15 119.5 . . ?
C15 C16 C11 120.6(7) . . ?
C15 C16 H16 119.7 . . ?
C11 C16 H16 119.7 . . ?
O2 C17 O1 122.1(7) . . ?
O2 C17 C11 119.3(7) . . ?
O1 C17 C11 118.5(7) . . ?
O3 C18 H18A 109.5 . . ?
O3 C18 H18B 109.5 . . ?
H18A C18 H18B 109.5 . . ?
O3 C18 H18C 109.5 . . ?
H18A C18 H18C 109.5 . . ?
H18B C18 H18C 109.5 . . ?

loop_
_geom_bond_atom_site_label_1
_geom_bond_atom_site_label_2
_geom_bond_distance
_geom_bond_site_symmetry_2
_geom_bond_publ_flag
Ir1 C1 2.122(7) . ?
Ir1 N1 2.133(5) . ?
Ir1 O1 2.136(5) . ?
Ir1 C4 2.146(7) . ?
Ir1 C3 2.150(8) . ?
Ir1 C5 2.152(7) . ?
Ir1 C2 2.170(8) . ?
Ir1 Cl1 2.3875(16) . ?
O1 C17 1.299(9) . ?
O2 C17 1.229(10) . ?
O3 C18 1.422(9) . ?
O3 H3 0.8400 . ?
N1 C12 1.447(9) . ?
N1 H1A 0.9200 . ?
N1 H1B 0.9200 . ?
C1 C5 1.446(11) . ?
C1 C2 1.452(14) . ?
C1 C6 1.512(12) . ?
C2 C3 1.419(14) . ?
C2 C7 1.473(13) . ?
C3 C4 1.424(13) . ?
C3 C8 1.516(13) . ?
C4 C5 1.419(12) . ?
C4 C9 1.485(11) . ?
C5 C10 1.485(12) . ?
C6 H6A 0.9800 . ?
C6 H6B 0.9800 . ?
C6 H6C 0.9800 . ?
C7 H7A 0.9800 . ?
C7 H7B 0.9800 . ?
C7 H7C 0.9800 . ?
C8 H8A 0.9800 . ?
C8 H8B 0.9800 . ?
C8 H8C 0.9800 . ?
C9 H9A 0.9800 . ?
C9 H9B 0.9800 . ?
C9 H9C 0.9800 . ?
C10 H10A 0.9800 . ?
C10 H10B 0.9800 . ?
C10 H10C 0.9800 . ?
C11 C12 1.387(10) . ?
C11 C16 1.413(10) . ?
C11 C17 1.520(11) . ?
C12 C13 1.393(11) . ?
C13 C14 1.400(10) . ?
C13 H13 0.9500 . ?
C14 C15 1.378(11) . ?
C14 H14 0.9500 . ?
C15 C16 1.375(12) . ?
C15 H15 0.9500 . ?
C16 H16 0.9500 . ?
C18 H18A 0.9800 . ?
C18 H18B 0.9800 . ?
C18 H18C 0.9800 . ?

loop_
_geom_hbond_atom_site_label_D
_geom_hbond_atom_site_label_H
_geom_hbond_atom_site_label_A
_geom_hbond_distance_DH
_geom_hbond_distance_HA
_geom_hbond_distance_DA
_geom_hbond_angle_DHA
_geom_hbond_site_symmetry_A
O3 H3 O1 0.84 1.98 2.803(7) 164.6 4_745
O3 H3 O2 0.84 2.80 3.428(8) 133.2 4_745
N1 H1A O3 0.92 1.98 2.898(8) 175.3 .

loop_
_geom_torsion_atom_site_label_1
_geom_torsion_atom_site_label_2
_geom_torsion_atom_site_label_3
_geom_torsion_atom_site_label_4
_geom_torsion
_geom_torsion_site_symmetry_1
_geom_torsion_site_symmetry_2
_geom_torsion_site_symmetry_3
_geom_torsion_site_symmetry_4
_geom_torsion_publ_flag
C1 Ir1 O1 C17 83.5(12) . . . . ?
N1 Ir1 O1 C17 -56.6(6) . . . . ?
C4 Ir1 O1 C17 60.5(6) . . . . ?
C3 Ir1 O1 C17 99.9(6) . . . . ?
C5 Ir1 O1 C17 35.3(7) . . . . ?
C2 Ir1 O1 C17 125.8(6) . . . . ?
Cl1 Ir1 O1 C17 -140.3(6) . . . . ?
C1 Ir1 N1 C12 -105.5(5) . . . . ?
O1 Ir1 N1 C12 63.9(5) . . . . ?
C4 Ir1 N1 C12 -31.0(6) . . . . ?
C3 Ir1 N1 C12 -21.8(10) . . . . ?
C5 Ir1 N1 C12 -66.8(5) . . . . ?
C2 Ir1 N1 C12 -120.0(7) . . . . ?
Cl1 Ir1 N1 C12 149.2(5) . . . . ?
N1 Ir1 C1 C5 75.5(5) . . . . ?
O1 Ir1 C1 C5 -61.2(13) . . . . ?
C4 Ir1 C1 C5 -36.4(5) . . . . ?
C3 Ir1 C1 C5 -79.0(5) . . . . ?
C2 Ir1 C1 C5 -115.2(6) . . . . ?
Cl1 Ir1 C1 C5 164.7(4) . . . . ?
N1 Ir1 C1 C2 -169.3(5) . . . . ?
O1 Ir1 C1 C2 54.0(13) . . . . ?
C4 Ir1 C1 C2 78.8(5) . . . . ?
C3 Ir1 C1 C2 36.2(5) . . . . ?
C5 Ir1 C1 C2 115.2(7) . . . . ?
Cl1 Ir1 C1 C2 -80.0(5) . . . . ?
N1 Ir1 C1 C6 -46.3(11) . . . . ?
O1 Ir1 C1 C6 177.0(10) . . . . ?
C4 Ir1 C1 C6 -158.2(11) . . . . ?
C3 Ir1 C1 C6 159.2(12) . . . . ?
C5 Ir1 C1 C6 -121.7(12) . . . . ?
C2 Ir1 C1 C6 123.0(12) . . . . ?
Cl1 Ir1 C1 C6 43.0(11) . . . . ?
C5 C1 C2 C3 4.3(8) . . . . ?
C6 C1 C2 C3 177.8(7) . . . . ?
Ir1 C1 C2 C3 -59.1(5) . . . . ?
C5 C1 C2 C7 -178.9(7) . . . . ?
C6 C1 C2 C7 -5.4(13) . . . . ?
Ir1 C1 C2 C7 117.7(8) . . . . ?
C5 C1 C2 Ir1 63.4(5) . . . . ?
C6 C1 C2 Ir1 -123.1(8) . . . . ?
C1 Ir1 C2 C3 119.6(7) . . . . ?
N1 Ir1 C2 C3 140.9(6) . . . . ?
O1 Ir1 C2 C3 -44.1(6) . . . . ?
C4 Ir1 C2 C3 37.5(5) . . . . ?
C5 Ir1 C2 C3 80.2(5) . . . . ?
Cl1 Ir1 C2 C3 -131.9(5) . . . . ?
N1 Ir1 C2 C1 21.2(9) . . . . ?
O1 Ir1 C2 C1 -163.8(4) . . . . ?
C4 Ir1 C2 C1 -82.2(5) . . . . ?
C3 Ir1 C2 C1 -119.6(7) . . . . ?
C5 Ir1 C2 C1 -39.4(5) . . . . ?
Cl1 Ir1 C2 C1 108.4(4) . . . . ?
C1 Ir1 C2 C7 -117.0(13) . . . . ?
N1 Ir1 C2 C7 -95.7(12) . . . . ?
O1 Ir1 C2 C7 79.3(12) . . . . ?
C4 Ir1 C2 C7 160.8(12) . . . . ?
C3 Ir1 C2 C7 123.4(13) . . . . ?
C5 Ir1 C2 C7 -156.4(12) . . . . ?
Cl1 Ir1 C2 C7 -8.6(12) . . . . ?
C1 C2 C3 C4 -2.9(9) . . . . ?
C7 C2 C3 C4 -179.5(8) . . . . ?
Ir1 C2 C3 C4 -61.1(5) . . . . ?
C1 C2 C3 C8 178.9(8) . . . . ?
C7 C2 C3 C8 2.2(14) . . . . ?
Ir1 C2 C3 C8 120.7(9) . . . . ?
C1 C2 C3 Ir1 58.1(5) . . . . ?
C7 C2 C3 Ir1 -118.5(9) . . . . ?
C1 Ir1 C3 C2 -37.3(5) . . . . ?
N1 Ir1 C3 C2 -131.5(7) . . . . ?
O1 Ir1 C3 C2 147.4(5) . . . . ?
C4 Ir1 C3 C2 -118.5(7) . . . . ?
C5 Ir1 C3 C2 -81.0(5) . . . . ?
Cl1 Ir1 C3 C2 58.9(5) . . . . ?
C1 Ir1 C3 C4 81.1(5) . . . . ?
N1 Ir1 C3 C4 -13.0(10) . . . . ?
O1 Ir1 C3 C4 -94.2(5) . . . . ?
C5 Ir1 C3 C4 37.4(5) . . . . ?
C2 Ir1 C3 C4 118.5(7) . . . . ?
Cl1 Ir1 C3 C4 177.3(4) . . . . ?
C1 Ir1 C3 C8 -157.5(13) . . . . ?
N1 Ir1 C3 C8 108.4(12) . . . . ?
O1 Ir1 C3 C8 27.2(12) . . . . ?
C4 Ir1 C3 C8 121.4(13) . . . . ?
C5 Ir1 C3 C8 158.8(13) . . . . ?
C2 Ir1 C3 C8 -120.1(14) . . . . ?
Cl1 Ir1 C3 C8 -61.3(12) . . . . ?
C2 C3 C4 C5 0.4(9) . . . . ?
C8 C3 C4 C5 178.5(8) . . . . ?
Ir1 C3 C4 C5 -61.4(5) . . . . ?
C2 C3 C4 C9 -177.5(7) . . . . ?
C8 C3 C4 C9 0.7(13) . . . . ?
Ir1 C3 C4 C9 120.7(8) . . . . ?
C2 C3 C4 Ir1 61.8(5) . . . . ?
C8 C3 C4 Ir1 -120.1(9) . . . . ?
C1 Ir1 C4 C5 37.3(4) . . . . ?
N1 Ir1 C4 C5 -67.7(5) . . . . ?
O1 Ir1 C4 C5 -149.1(4) . . . . ?
C3 Ir1 C4 C5 118.1(6) . . . . ?
C2 Ir1 C4 C5 81.0(5) . . . . ?
Cl1 Ir1 C4 C5 111.6(7) . . . . ?
C1 Ir1 C4 C3 -80.8(5) . . . . ?
N1 Ir1 C4 C3 174.2(4) . . . . ?
O1 Ir1 C4 C3 92.8(5) . . . . ?
C5 Ir1 C4 C3 -118.1(6) . . . . ?
C2 Ir1 C4 C3 -37.1(5) . . . . ?
Cl1 Ir1 C4 C3 -6.4(9) . . . . ?
C1 Ir1 C4 C9 159.2(11) . . . . ?
N1 Ir1 C4 C9 54.2(11) . . . . ?
O1 Ir1 C4 C9 -27.3(10) . . . . ?
C3 Ir1 C4 C9 -120.0(12) . . . . ?
C5 Ir1 C4 C9 121.9(12) . . . . ?
C2 Ir1 C4 C9 -157.1(11) . . . . ?
Cl1 Ir1 C4 C9 -126.5(10) . . . . ?
C3 C4 C5 C1 2.4(8) . . . . ?
C9 C4 C5 C1 -179.8(7) . . . . ?
Ir1 C4 C5 C1 -58.9(5) . . . . ?
C3 C4 C5 C10 -179.7(8) . . . . ?
C9 C4 C5 C10 -1.9(13) . . . . ?
Ir1 C4 C5 C10 119.0(8) . . . . ?
C3 C4 C5 Ir1 61.3(5) . . . . ?
C9 C4 C5 Ir1 -120.9(8) . . . . ?
C2 C1 C5 C4 -4.1(8) . . . . ?
C6 C1 C5 C4 -177.6(8) . . . . ?
Ir1 C1 C5 C4 59.8(5) . . . . ?
C2 C1 C5 C10 177.9(8) . . . . ?
C6 C1 C5 C10 4.4(12) . . . . ?
Ir1 C1 C5 C10 -118.2(8) . . . . ?
C2 C1 C5 Ir1 -63.9(5) . . . . ?
C6 C1 C5 Ir1 122.6(8) . . . . ?
C1 Ir1 C5 C4 -119.6(6) . . . . ?
N1 Ir1 C5 C4 124.4(5) . . . . ?
O1 Ir1 C5 C4 42.4(6) . . . . ?
C3 Ir1 C5 C4 -37.6(5) . . . . ?
C2 Ir1 C5 C4 -80.1(5) . . . . ?
Cl1 Ir1 C5 C4 -145.2(4) . . . . ?
N1 Ir1 C5 C1 -116.1(4) . . . . ?
O1 Ir1 C5 C1 162.0(4) . . . . ?
C4 Ir1 C5 C1 119.6(6) . . . . ?
C3 Ir1 C5 C1 82.0(5) . . . . ?
C2 Ir1 C5 C1 39.4(5) . . . . ?
Cl1 Ir1 C5 C1 -25.6(6) . . . . ?
C1 Ir1 C5 C10 118.3(11) . . . . ?
N1 Ir1 C5 C10 2.3(10) . . . . ?
O1 Ir1 C5 C10 -79.7(10) . . . . ?
C4 Ir1 C5 C10 -122.1(11) . . . . ?
C3 Ir1 C5 C10 -159.7(11) . . . . ?
C2 Ir1 C5 C10 157.8(10) . . . . ?
Cl1 Ir1 C5 C10 92.7(10) . . . . ?
C16 C11 C12 C13 1.4(11) . . . . ?
C17 C11 C12 C13 -175.9(7) . . . . ?
C16 C11 C12 N1 178.1(6) . . . . ?
C17 C11 C12 N1 0.8(12) . . . . ?
Ir1 N1 C12 C11 -51.2(8) . . . . ?
Ir1 N1 C12 C13 125.7(6) . . . . ?
C11 C12 C13 C14 -1.3(12) . . . . ?
N1 C12 C13 C14 -178.1(6) . . . . ?
C12 C13 C14 C15 0.1(11) . . . . ?
C13 C14 C15 C16 1.0(12) . . . . ?
C14 C15 C16 C11 -0.8(12) . . . . ?
C12 C11 C16 C15 -0.3(11) . . . . ?
C17 C11 C16 C15 177.2(8) . . . . ?
Ir1 O1 C17 O2 -155.2(6) . . . . ?
Ir1 O1 C17 C11 27.5(10) . . . . ?
C12 C11 C17 O2 -163.6(7) . . . . ?
C16 C11 C17 O2 19.1(12) . . . . ?
C12 C11 C17 O1 13.9(12) . . . . ?
C16 C11 C17 O1 -163.5(7) . . . . ?
